data_7002919
loop_
_publ_author_name
'Uhl, Werner'
'Claesener, Michael'
'Hepp, Alexander'
'Jasper, Beate'
'Vinogradov, Andrej'
'van W\"ullen, Leo'
'K\"oster, Thomas K.-J.'

_publ_section_title
;
 The influence of halogen substituents on the course of hydrogallation
 and hydroalumination reactions
;
_journal_issue 47
_journal_name_full 'Dalton Transactions'
_journal_page_first 10550
_journal_page_last 10562
_journal_paper_doi 10.1039/b913568e
_journal_year 2009
_chemical_formula_sum 'C22 H28 Br2 Cl4 Ga2 Si2'
_chemical_formula_weight 789.68
_chemical_name_systematic
;
?
;
_space_group_IT_number 2
_symmetry_cell_setting triclinic
_symmetry_space_group_name_Hall '-P 1'
_symmetry_space_group_name_H-M 'P -1'
_atom_sites_solution_hydrogens geom
_atom_sites_solution_primary direct
_atom_sites_solution_secondary difmap
_audit_creation_method SHELXL-97
_cell_angle_alpha 109.544(2)
_cell_angle_beta 95.946(2)
_cell_angle_gamma 97.350(2)
_cell_formula_units_Z 2
_cell_length_a 10.0545(10)
_cell_length_b 11.9883(12)
_cell_length_c 14.4057(15)
_cell_measurement_reflns_used 5326
_cell_measurement_temperature 153(2)
_cell_measurement_theta_max 28.463
_cell_measurement_theta_min 2.367
_cell_volume 1602.9(3)
_computing_cell_refinement 'Bruker SAINT'
_computing_data_collection 'Bruker SMART'
_computing_data_reduction 'Bruker SHELXTL'
_computing_molecular_graphics 'Bruker SHELXTL'
_computing_publication_material 'Bruker SHELXTL'
_computing_structure_refinement 'SHELXL-97 (Sheldrick, 1997)'
_computing_structure_solution 'SHELXS-97 (Sheldrick, 1990)'
_diffrn_ambient_temperature 153(2)
_diffrn_measured_fraction_theta_full 0.904
_diffrn_measured_fraction_theta_max 0.904
_diffrn_measurement_device_type 'CCD area detector'
_diffrn_measurement_method 'omega scans'
_diffrn_radiation_monochromator graphite
_diffrn_radiation_source 'rotating anode'
_diffrn_radiation_type MoK\a
_diffrn_radiation_wavelength 0.71073
_diffrn_reflns_av_R_equivalents 0.0392
_diffrn_reflns_av_sigmaI/netI 0.0681
_diffrn_reflns_limit_h_max 14
_diffrn_reflns_limit_h_min -14
_diffrn_reflns_limit_k_max 17
_diffrn_reflns_limit_k_min -17
_diffrn_reflns_limit_l_max 20
_diffrn_reflns_limit_l_min -20
_diffrn_reflns_number 18567
_diffrn_reflns_theta_full 31.25
_diffrn_reflns_theta_max 31.25
_diffrn_reflns_theta_min 1.52
_exptl_absorpt_coefficient_mu 4.592
_exptl_absorpt_correction_T_max 0.8376
_exptl_absorpt_correction_T_min 0.2610
_exptl_absorpt_correction_type empirical
_exptl_absorpt_process_details SADABS
_exptl_crystal_colour colourless
_exptl_crystal_density_diffrn 1.636
_exptl_crystal_density_method 'not measured'
_exptl_crystal_description plate
_exptl_crystal_F_000 776
_exptl_crystal_size_max 0.40
_exptl_crystal_size_mid 0.40
_exptl_crystal_size_min 0.04
_refine_diff_density_max 1.754
_refine_diff_density_min -1.845
_refine_diff_density_rms 0.150
_refine_ls_extinction_method none
_refine_ls_goodness_of_fit_ref 0.991
_refine_ls_hydrogen_treatment constr
_refine_ls_matrix_type full
_refine_ls_number_parameters 295
_refine_ls_number_reflns 9457
_refine_ls_number_restraints 0
_refine_ls_restrained_S_all 0.991
_refine_ls_R_factor_all 0.1086
_refine_ls_R_factor_gt 0.0650
_refine_ls_shift/su_max 0.005
_refine_ls_shift/su_mean 0.000
_refine_ls_structure_factor_coef Fsqd
_refine_ls_weighting_details 'calc w=1/[\s^2^(Fo^2^)+(0.1214P)^2^+0.0000P] where P=(Fo^2^+2Fc^2^)/3'
_refine_ls_weighting_scheme calc
_refine_ls_wR_factor_gt 0.1763
_refine_ls_wR_factor_ref 0.2023
_reflns_number_gt 5690
_reflns_number_total 9457
_reflns_threshold_expression >2sigma(I)
_cod_data_source_file b913568e.txt
_cod_data_source_block sad2
_cod_original_sg_symbol_H-M P-1
_cod_database_code 7002919

loop_
_symmetry_equiv_pos_as_xyz
'x, y, z'
'-x, -y, -z'

loop_
_atom_site_label
_atom_site_type_symbol
_atom_site_fract_x
_atom_site_fract_y
_atom_site_fract_z
_atom_site_U_iso_or_equiv
_atom_site_adp_type
_atom_site_occupancy
_atom_site_symmetry_multiplicity
_atom_site_calc_flag
_atom_site_refinement_flags
_atom_site_disorder_assembly
_atom_site_disorder_group
Br1 Br 0.70347(11) 1.26853(14) 0.39731(7) 0.1418(5) Uani 1 1 d . . .
C17 C 0.7603(5) 1.1472(4) 0.1052(4) 0.0483(12) Uani 1 1 d . . .
H17 H 0.8323 1.1243 0.0679 0.058 Uiso 1 1 calc R . .
C16 C 0.6349(6) 1.1445(5) 0.0544(5) 0.0603(15) Uani 1 1 d . . .
H16 H 0.6200 1.1184 -0.0171 0.072 Uiso 1 1 calc R . .
C15 C 0.5325(6) 1.1792(6) 0.1065(6) 0.0658(17) Uani 1 1 d . . .
H15 H 0.4449 1.1763 0.0713 0.079 Uiso 1 1 calc R . .
C14 C 0.5531(6) 1.2174(6) 0.2066(6) 0.0731(19) Uani 1 1 d . . .
H14 H 0.4813 1.2446 0.2426 0.088 Uiso 1 1 calc R . .
C13 C 0.6794(7) 1.2178(5) 0.2589(5) 0.0684(17) Uani 1 1 d . . .
C12 C 0.7853(5) 1.1817(4) 0.2077(4) 0.0458(12) Uani 1 1 d . . .
C11 C 0.9175(5) 1.1741(5) 0.2583(4) 0.0491(12) Uani 1 1 d . . .
H11 H 0.9645 1.2447 0.3119 0.059 Uiso 1 1 calc R . .
C1 C 0.9764(4) 1.0783(4) 0.2360(4) 0.0413(10) Uani 1 1 d . . .
Ga1 Ga 0.87437(5) 0.93249(5) 0.13525(4) 0.03931(15) Uani 1 1 d . . .
Cl1 Cl 0.86394(13) 0.87157(11) -0.02362(10) 0.0502(3) Uani 1 1 d . . .
Cl12 Cl 0.65285(11) 0.88614(10) 0.16544(10) 0.0442(3) Uani 1 1 d . . .
Cl21 Cl 0.91864(10) 0.75652(11) 0.16335(10) 0.0456(3) Uani 1 1 d . . .
Cl2 Cl 0.62300(13) 0.61181(11) -0.02231(10) 0.0495(3) Uani 1 1 d . . .
Ga2 Ga 0.68441(5) 0.68623(5) 0.13629(4) 0.03845(15) Uani 1 1 d . . .
C2 C 0.6269(4) 0.6274(4) 0.2387(4) 0.0397(10) Uani 1 1 d . . .
C21 C 0.6975(5) 0.5512(5) 0.2620(4) 0.0476(12) Uani 1 1 d . . .
H21 H 0.6757 0.5274 0.3167 0.057 Uiso 1 1 calc R . .
C22 C 0.8081(5) 0.5000(4) 0.2091(4) 0.0428(11) Uani 1 1 d . . .
C23 C 0.9350(5) 0.5038(6) 0.2592(5) 0.0569(14) Uani 1 1 d . . .
C24 C 1.0368(5) 0.4600(6) 0.2075(5) 0.0634(16) Uani 1 1 d . . .
H24 H 1.1242 0.4637 0.2433 0.076 Uiso 1 1 calc R . .
C25 C 1.0140(5) 0.4122(5) 0.1070(5) 0.0594(15) Uani 1 1 d . . .
H25 H 1.0861 0.3834 0.0720 0.071 Uiso 1 1 calc R . .
C26 C 0.8900(6) 0.4042(5) 0.0542(5) 0.0557(14) Uani 1 1 d . . .
H26 H 0.8745 0.3699 -0.0173 0.067 Uiso 1 1 calc R . .
C27 C 0.7858(5) 0.4466(4) 0.1061(4) 0.0445(11) Uani 1 1 d . . .
H27 H 0.6974 0.4386 0.0697 0.053 Uiso 1 1 calc R . .
Br2 Br 0.97418(10) 0.57394(13) 0.39900(6) 0.1232(4) Uani 1 1 d . . .
Si1 Si 1.14666(14) 1.07896(15) 0.30518(12) 0.0520(4) Uani 1 1 d . . .
C111 C 1.1217(8) 1.0068(9) 0.3985(6) 0.107(3) Uani 1 1 d . . .
H11A H 1.0742 0.9258 0.3655 0.129 Uiso 1 1 calc R . .
H11B H 1.0694 1.0510 0.4455 0.129 Uiso 1 1 calc R . .
H11C H 1.2084 1.0059 0.4329 0.129 Uiso 1 1 calc R . .
C112 C 1.2453(6) 0.9914(6) 0.2137(5) 0.0675(17) Uani 1 1 d . . .
H11D H 1.3332 0.9922 0.2472 0.081 Uiso 1 1 calc R . .
H11E H 1.2556 1.0267 0.1635 0.081 Uiso 1 1 calc R . .
H11F H 1.1982 0.9100 0.1829 0.081 Uiso 1 1 calc R . .
C113 C 1.2367(6) 1.2370(6) 0.3647(6) 0.080(2) Uani 1 1 d . . .
H11G H 1.1948 1.2779 0.4205 0.096 Uiso 1 1 calc R . .
H11H H 1.2316 1.2769 0.3171 0.096 Uiso 1 1 calc R . .
H11I H 1.3301 1.2378 0.3874 0.096 Uiso 1 1 calc R . .
Si2 Si 0.48205(14) 0.67924(13) 0.30319(11) 0.0464(3) Uani 1 1 d . . .
C211 C 0.5407(8) 0.8288(7) 0.3990(6) 0.091(2) Uani 1 1 d . . .
H21A H 0.4926 0.8366 0.4544 0.109 Uiso 1 1 calc R . .
H21B H 0.5238 0.8892 0.3714 0.109 Uiso 1 1 calc R . .
H21C H 0.6362 0.8387 0.4212 0.109 Uiso 1 1 calc R . .
C212 C 0.3447(5) 0.6855(6) 0.2088(5) 0.0577(14) Uani 1 1 d . . .
H21D H 0.2672 0.7068 0.2400 0.069 Uiso 1 1 calc R . .
H21E H 0.3196 0.6082 0.1566 0.069 Uiso 1 1 calc R . .
H21F H 0.3765 0.7446 0.1811 0.069 Uiso 1 1 calc R . .
C213 C 0.4201(7) 0.5692(7) 0.3609(6) 0.0746(19) Uani 1 1 d . . .
H21G H 0.4917 0.5661 0.4090 0.090 Uiso 1 1 calc R . .
H21H H 0.3921 0.4912 0.3101 0.090 Uiso 1 1 calc R . .
H21I H 0.3444 0.5935 0.3933 0.090 Uiso 1 1 calc R . .

loop_
_atom_site_aniso_label
_atom_site_aniso_U_11
_atom_site_aniso_U_22
_atom_site_aniso_U_33
_atom_site_aniso_U_23
_atom_site_aniso_U_13
_atom_site_aniso_U_12
Br1 0.1097(8) 0.2160(14) 0.0660(6) -0.0038(7) 0.0308(5) 0.0424(8)
C17 0.049(3) 0.038(3) 0.063(3) 0.020(2) 0.016(2) 0.013(2)
C16 0.059(3) 0.056(3) 0.078(4) 0.037(3) 0.007(3) 0.018(3)
C15 0.046(3) 0.063(4) 0.095(5) 0.039(4) 0.003(3) 0.010(3)
C14 0.042(3) 0.070(4) 0.112(6) 0.031(4) 0.027(3) 0.020(3)
C13 0.066(4) 0.050(3) 0.081(4) 0.007(3) 0.034(3) 0.009(3)
C12 0.039(2) 0.028(2) 0.064(3) 0.009(2) 0.008(2) -0.0014(18)
C11 0.043(2) 0.038(3) 0.056(3) 0.008(2) 0.007(2) -0.004(2)
C1 0.034(2) 0.043(3) 0.045(3) 0.017(2) 0.0062(19) -0.0018(18)
Ga1 0.0330(2) 0.0354(3) 0.0477(3) 0.0143(2) 0.0054(2) 0.00066(19)
Cl1 0.0551(7) 0.0461(7) 0.0503(7) 0.0178(6) 0.0146(6) 0.0053(5)
Cl12 0.0344(5) 0.0378(6) 0.0650(8) 0.0216(6) 0.0137(5) 0.0084(4)
Cl21 0.0313(5) 0.0417(6) 0.0676(8) 0.0262(6) 0.0037(5) 0.0045(4)
Cl2 0.0507(6) 0.0448(7) 0.0490(7) 0.0166(6) -0.0006(5) 0.0003(5)
Ga2 0.0332(2) 0.0374(3) 0.0471(3) 0.0188(2) 0.0064(2) 0.00347(19)
C2 0.035(2) 0.041(2) 0.047(3) 0.021(2) 0.0080(19) 0.0037(18)
C21 0.042(2) 0.054(3) 0.055(3) 0.030(3) 0.011(2) 0.005(2)
C22 0.040(2) 0.039(2) 0.061(3) 0.032(2) 0.010(2) 0.0078(19)
C23 0.044(3) 0.070(4) 0.066(4) 0.037(3) 0.003(2) 0.012(3)
C24 0.035(2) 0.068(4) 0.092(5) 0.036(4) 0.001(3) 0.012(2)
C25 0.047(3) 0.052(3) 0.081(5) 0.021(3) 0.020(3) 0.015(2)
C26 0.058(3) 0.040(3) 0.069(4) 0.017(3) 0.013(3) 0.017(2)
C27 0.044(2) 0.033(2) 0.056(3) 0.017(2) 0.003(2) 0.0055(19)
Br2 0.0955(6) 0.2117(13) 0.0625(5) 0.0417(6) -0.0034(4) 0.0577(7)
Si1 0.0396(7) 0.0597(9) 0.0542(9) 0.0244(8) -0.0029(6) -0.0040(6)
C111 0.093(6) 0.151(9) 0.077(5) 0.065(6) -0.018(4) -0.025(6)
C112 0.045(3) 0.064(4) 0.096(5) 0.031(4) 0.005(3) 0.016(3)
C113 0.045(3) 0.076(4) 0.092(5) 0.007(4) -0.003(3) -0.008(3)
Si2 0.0404(7) 0.0484(8) 0.0488(8) 0.0136(7) 0.0125(6) 0.0072(6)
C211 0.079(5) 0.095(6) 0.068(5) -0.007(4) 0.012(4) 0.007(4)
C212 0.041(3) 0.063(4) 0.067(4) 0.020(3) 0.005(2) 0.012(2)
C213 0.068(4) 0.086(5) 0.090(5) 0.048(4) 0.040(4) 0.018(3)

loop_
_atom_type_symbol
_atom_type_description
_atom_type_scat_dispersion_real
_atom_type_scat_dispersion_imag
_atom_type_scat_source
C C 0.0033 0.0016 'International Tables Vol C Tables 4.2.6.8 and 6.1.1.4'
H H 0.0000 0.0000 'International Tables Vol C Tables 4.2.6.8 and 6.1.1.4'
Si Si 0.0817 0.0704 'International Tables Vol C Tables 4.2.6.8 and 6.1.1.4'
Ga Ga 0.2307 1.6083 'International Tables Vol C Tables 4.2.6.8 and 6.1.1.4'
Br Br -0.2901 2.4595 'International Tables Vol C Tables 4.2.6.8 and 6.1.1.4'
Cl Cl 0.1484 0.1585 'International Tables Vol C Tables 4.2.6.8 and 6.1.1.4'

loop_
_geom_angle_atom_site_label_1
_geom_angle_atom_site_label_2
_geom_angle_atom_site_label_3
_geom_angle
_geom_angle_site_symmetry_1
_geom_angle_site_symmetry_3
_geom_angle_publ_flag
C12 C17 C16 122.1(5) . . ?
C12 C17 H17 118.9 . . ?
C16 C17 H17 118.9 . . ?
C15 C16 C17 119.6(6) . . ?
C15 C16 H16 120.2 . . ?
C17 C16 H16 120.2 . . ?
C14 C15 C16 120.5(6) . . ?
C14 C15 H15 119.7 . . ?
C16 C15 H15 119.7 . . ?
C15 C14 C13 120.3(6) . . ?
C15 C14 H14 119.8 . . ?
C13 C14 H14 119.8 . . ?
C12 C13 C14 120.4(7) . . ?
C12 C13 Br1 120.4(5) . . ?
C14 C13 Br1 119.2(5) . . ?
C17 C12 C13 117.0(5) . . ?
C17 C12 C11 120.3(4) . . ?
C13 C12 C11 122.6(6) . . ?
C1 C11 C12 125.4(5) . . ?
C1 C11 H11 117.3 . . ?
C12 C11 H11 117.3 . . ?
C11 C1 Si1 121.9(4) . . ?
C11 C1 Ga1 117.0(4) . . ?
Si1 C1 Ga1 121.0(3) . . ?
C1 Ga1 Cl1 129.41(14) . . ?
C1 Ga1 Cl12 112.65(14) . . ?
Cl1 Ga1 Cl12 106.33(5) . . ?
C1 Ga1 Cl21 112.99(15) . . ?
Cl1 Ga1 Cl21 99.38(5) . . ?
Cl12 Ga1 Cl21 87.49(4) . . ?
Ga1 Cl12 Ga2 89.40(4) . . ?
Ga2 Cl21 Ga1 89.38(4) . . ?
C2 Ga2 Cl2 129.43(15) . . ?
C2 Ga2 Cl21 112.82(14) . . ?
Cl2 Ga2 Cl21 106.40(5) . . ?
C2 Ga2 Cl12 112.42(14) . . ?
Cl2 Ga2 Cl12 99.54(5) . . ?
Cl21 Ga2 Cl12 87.64(4) . . ?
C21 C2 Si2 122.0(4) . . ?
C21 C2 Ga2 116.8(3) . . ?
Si2 C2 Ga2 121.1(2) . . ?
C2 C21 C22 124.7(4) . . ?
C2 C21 H21 117.6 . . ?
C22 C21 H21 117.6 . . ?
C27 C22 C23 117.7(5) . . ?
C27 C22 C21 119.9(4) . . ?
C23 C22 C21 122.4(5) . . ?
C24 C23 C22 120.8(6) . . ?
C24 C23 Br2 118.5(4) . . ?
C22 C23 Br2 120.6(4) . . ?
C25 C24 C23 120.4(5) . . ?
C25 C24 H24 119.8 . . ?
C23 C24 H24 119.8 . . ?
C24 C25 C26 121.0(5) . . ?
C24 C25 H25 119.5 . . ?
C26 C25 H25 119.5 . . ?
C25 C26 C27 118.9(6) . . ?
C25 C26 H26 120.5 . . ?
C27 C26 H26 120.5 . . ?
C22 C27 C26 121.1(5) . . ?
C22 C27 H27 119.5 . . ?
C26 C27 H27 119.5 . . ?
C111 Si1 C112 109.1(4) . . ?
C111 Si1 C113 111.5(4) . . ?
C112 Si1 C113 109.8(3) . . ?
C111 Si1 C1 109.5(3) . . ?
C112 Si1 C1 108.1(3) . . ?
C113 Si1 C1 108.7(3) . . ?
Si1 C111 H11A 109.5 . . ?
Si1 C111 H11B 109.5 . . ?
H11A C111 H11B 109.5 . . ?
Si1 C111 H11C 109.5 . . ?
H11A C111 H11C 109.5 . . ?
H11B C111 H11C 109.5 . . ?
Si1 C112 H11D 109.5 . . ?
Si1 C112 H11E 109.5 . . ?
H11D C112 H11E 109.5 . . ?
Si1 C112 H11F 109.5 . . ?
H11D C112 H11F 109.5 . . ?
H11E C112 H11F 109.5 . . ?
Si1 C113 H11G 109.5 . . ?
Si1 C113 H11H 109.5 . . ?
H11G C113 H11H 109.5 . . ?
Si1 C113 H11I 109.5 . . ?
H11G C113 H11I 109.5 . . ?
H11H C113 H11I 109.5 . . ?
C211 Si2 C213 110.5(4) . . ?
C211 Si2 C212 110.3(3) . . ?
C213 Si2 C212 110.0(3) . . ?
C211 Si2 C2 109.3(3) . . ?
C213 Si2 C2 108.2(3) . . ?
C212 Si2 C2 108.5(2) . . ?
Si2 C211 H21A 109.5 . . ?
Si2 C211 H21B 109.5 . . ?
H21A C211 H21B 109.5 . . ?
Si2 C211 H21C 109.5 . . ?
H21A C211 H21C 109.5 . . ?
H21B C211 H21C 109.5 . . ?
Si2 C212 H21D 109.5 . . ?
Si2 C212 H21E 109.5 . . ?
H21D C212 H21E 109.5 . . ?
Si2 C212 H21F 109.5 . . ?
H21D C212 H21F 109.5 . . ?
H21E C212 H21F 109.5 . . ?
Si2 C213 H21G 109.5 . . ?
Si2 C213 H21H 109.5 . . ?
H21G C213 H21H 109.5 . . ?
Si2 C213 H21I 109.5 . . ?
H21G C213 H21I 109.5 . . ?
H21H C213 H21I 109.5 . . ?

loop_
_geom_bond_atom_site_label_1
_geom_bond_atom_site_label_2
_geom_bond_distance
_geom_bond_site_symmetry_2
_geom_bond_publ_flag
Br1 C13 1.859(7) . ?
C17 C12 1.380(8) . ?
C17 C16 1.381(7) . ?
C17 H17 0.9600 . ?
C16 C15 1.362(8) . ?
C16 H16 0.9600 . ?
C15 C14 1.344(10) . ?
C15 H15 0.9600 . ?
C14 C13 1.406(9) . ?
C14 H14 0.9600 . ?
C13 C12 1.390(7) . ?
C12 C11 1.477(7) . ?
C11 C1 1.319(7) . ?
C11 H11 0.9600 . ?
C1 Si1 1.887(5) . ?
C1 Ga1 1.936(5) . ?
Ga1 Cl1 2.1434(15) . ?
Ga1 Cl12 2.3461(11) . ?
Ga1 Cl21 2.3637(12) . ?
Cl12 Ga2 2.3600(12) . ?
Cl21 Ga2 2.3432(11) . ?
Cl2 Ga2 2.1448(15) . ?
Ga2 C2 1.944(4) . ?
C2 C21 1.331(7) . ?
C2 Si2 1.870(5) . ?
C21 C22 1.494(7) . ?
C21 H21 0.9600 . ?
C22 C27 1.385(7) . ?
C22 C23 1.387(7) . ?
C23 C24 1.383(8) . ?
C23 Br2 1.880(6) . ?
C24 C25 1.348(9) . ?
C24 H24 0.9600 . ?
C25 C26 1.366(8) . ?
C25 H25 0.9600 . ?
C26 C27 1.400(7) . ?
C26 H26 0.9600 . ?
C27 H27 0.9600 . ?
Si1 C111 1.847(7) . ?
Si1 C112 1.853(7) . ?
Si1 C113 1.859(7) . ?
C111 H11A 0.9599 . ?
C111 H11B 0.9599 . ?
C111 H11C 0.9599 . ?
C112 H11D 0.9599 . ?
C112 H11E 0.9599 . ?
C112 H11F 0.9599 . ?
C113 H11G 0.9599 . ?
C113 H11H 0.9599 . ?
C113 H11I 0.9599 . ?
Si2 C211 1.836(8) . ?
Si2 C213 1.857(6) . ?
Si2 C212 1.862(6) . ?
C211 H21A 0.9599 . ?
C211 H21B 0.9599 . ?
C211 H21C 0.9599 . ?
C212 H21D 0.9599 . ?
C212 H21E 0.9599 . ?
C212 H21F 0.9599 . ?
C213 H21G 0.9599 . ?
C213 H21H 0.9599 . ?
C213 H21I 0.9599 . ?

loop_
_geom_torsion_atom_site_label_1
_geom_torsion_atom_site_label_2
_geom_torsion_atom_site_label_3
_geom_torsion_atom_site_label_4
_geom_torsion
_geom_torsion_site_symmetry_1
_geom_torsion_site_symmetry_2
_geom_torsion_site_symmetry_3
_geom_torsion_site_symmetry_4
_geom_torsion_publ_flag
C12 C17 C16 C15 1.4(8) . . . . ?
C17 C16 C15 C14 0.9(9) . . . . ?
C16 C15 C14 C13 -2.4(10) . . . . ?
C15 C14 C13 C12 1.6(10) . . . . ?
C15 C14 C13 Br1 -178.8(5) . . . . ?
C16 C17 C12 C13 -2.1(7) . . . . ?
C16 C17 C12 C11 175.2(5) . . . . ?
C14 C13 C12 C17 0.5(8) . . . . ?
Br1 C13 C12 C17 -179.0(4) . . . . ?
C14 C13 C12 C11 -176.6(5) . . . . ?
Br1 C13 C12 C11 3.9(7) . . . . ?
C17 C12 C11 C1 -51.4(7) . . . . ?
C13 C12 C11 C1 125.6(6) . . . . ?
C12 C11 C1 Si1 179.5(4) . . . . ?
C12 C11 C1 Ga1 -4.9(7) . . . . ?
C11 C1 Ga1 Cl1 87.6(4) . . . . ?
Si1 C1 Ga1 Cl1 -96.8(3) . . . . ?
C11 C1 Ga1 Cl12 -49.9(4) . . . . ?
Si1 C1 Ga1 Cl12 125.7(2) . . . . ?
C11 C1 Ga1 Cl21 -147.1(4) . . . . ?
Si1 C1 Ga1 Cl21 28.5(3) . . . . ?
C1 Ga1 Cl12 Ga2 -132.36(16) . . . . ?
Cl1 Ga1 Cl12 Ga2 80.59(5) . . . . ?
Cl21 Ga1 Cl12 Ga2 -18.45(5) . . . . ?
C1 Ga1 Cl21 Ga2 132.17(15) . . . . ?
Cl1 Ga1 Cl21 Ga2 -87.56(5) . . . . ?
Cl12 Ga1 Cl21 Ga2 18.59(5) . . . . ?
Ga1 Cl21 Ga2 C2 -131.85(16) . . . . ?
Ga1 Cl21 Ga2 Cl2 80.79(5) . . . . ?
Ga1 Cl21 Ga2 Cl12 -18.47(5) . . . . ?
Ga1 Cl12 Ga2 C2 132.38(15) . . . . ?
Ga1 Cl12 Ga2 Cl2 -87.62(5) . . . . ?
Ga1 Cl12 Ga2 Cl21 18.61(5) . . . . ?
Cl2 Ga2 C2 C21 89.2(4) . . . . ?
Cl21 Ga2 C2 C21 -48.8(4) . . . . ?
Cl12 Ga2 C2 C21 -146.0(4) . . . . ?
Cl2 Ga2 C2 Si2 -92.4(3) . . . . ?
Cl21 Ga2 C2 Si2 129.7(2) . . . . ?
Cl12 Ga2 C2 Si2 32.5(3) . . . . ?
Si2 C2 C21 C22 175.8(4) . . . . ?
Ga2 C2 C21 C22 -5.8(7) . . . . ?
C2 C21 C22 C27 -50.9(7) . . . . ?
C2 C21 C22 C23 129.0(6) . . . . ?
C27 C22 C23 C24 2.6(8) . . . . ?
C21 C22 C23 C24 -177.3(5) . . . . ?
C27 C22 C23 Br2 -179.7(4) . . . . ?
C21 C22 C23 Br2 0.4(7) . . . . ?
C22 C23 C24 C25 -0.4(9) . . . . ?
Br2 C23 C24 C25 -178.1(5) . . . . ?
C23 C24 C25 C26 -1.0(9) . . . . ?
C24 C25 C26 C27 0.1(8) . . . . ?
C23 C22 C27 C26 -3.6(7) . . . . ?
C21 C22 C27 C26 176.3(4) . . . . ?
C25 C26 C27 C22 2.3(7) . . . . ?
C11 C1 Si1 C111 100.2(5) . . . . ?
Ga1 C1 Si1 C111 -75.2(5) . . . . ?
C11 C1 Si1 C112 -141.1(5) . . . . ?
Ga1 C1 Si1 C112 43.5(4) . . . . ?
C11 C1 Si1 C113 -21.9(5) . . . . ?
Ga1 C1 Si1 C113 162.7(3) . . . . ?
C21 C2 Si2 C211 99.6(5) . . . . ?
Ga2 C2 Si2 C211 -78.8(4) . . . . ?
C21 C2 Si2 C213 -20.8(5) . . . . ?
Ga2 C2 Si2 C213 160.8(4) . . . . ?
C21 C2 Si2 C212 -140.2(5) . . . . ?
Ga2 C2 Si2 C212 41.4(4) . . . . ?
